data_7248312
loop_
_publ_author_name
'Lin, Hung-Chien'
'Kidonakis, Marios'
'Kaniraj, J. P.'
'Kholomieiev, Ihor'
'Fridrich, Balint'
'Stuart, Marc C. A.'
'Minnaard, Adriaan J.'

_publ_section_title
;
 The synthesis of fructose-based surfactants.
;
_journal_issue 8
_journal_name_full 'Green chemistry : an international journal and green chemistry resource : GC'
_journal_page_first 4715
_journal_page_last 4722
_journal_paper_doi 10.1039/d4gc00399c
_journal_volume 26
_journal_year 2024
_chemical_absolute_configuration ad
_chemical_formula_sum 'C9 H15 N O6'
_chemical_formula_weight 233.22
_space_group_crystal_system monoclinic
_space_group_IT_number 4
_space_group_name_Hall 'P 2yb'
_space_group_name_H-M_alt 'P 1 21 1'
_atom_sites_solution_hydrogens geom
_audit_creation_method SHELXL-2018/3
_audit_update_record
;
2023-11-26 deposited with the CCDC.	2024-03-12 downloaded from the CCDC.
;
_cell_angle_alpha 90
_cell_angle_beta 108.970(2)
_cell_angle_gamma 90
_cell_formula_units_Z 4
_cell_length_a 5.3370(2)
_cell_length_b 26.3849(12)
_cell_length_c 8.0130(3)
_cell_measurement_reflns_used 8613
_cell_measurement_temperature 100(2)
_cell_measurement_theta_max 74.71
_cell_measurement_theta_min 6.08
_cell_volume 1067.08(8)
_computing_structure_refinement 'SHELXL-2018/3 (Sheldrick, 2018)'
_computing_structure_solution 'SHELXT 2014/5 (Sheldrick, 2014)'
_diffrn_ambient_temperature 100(2)
_diffrn_measured_fraction_theta_full 0.994
_diffrn_measured_fraction_theta_max 0.989
_diffrn_measurement_device_type 'Bruker APEX-II CCD'
_diffrn_radiation_type CuK\a
_diffrn_radiation_wavelength 1.54178
_diffrn_reflns_av_R_equivalents 0.0472
_diffrn_reflns_av_unetI/netI 0.0398
_diffrn_reflns_Laue_measured_fraction_full 0.994
_diffrn_reflns_Laue_measured_fraction_max 0.989
_diffrn_reflns_limit_h_max 6
_diffrn_reflns_limit_h_min -6
_diffrn_reflns_limit_k_max 33
_diffrn_reflns_limit_k_min -32
_diffrn_reflns_limit_l_max 9
_diffrn_reflns_limit_l_min -9
_diffrn_reflns_number 16473
_diffrn_reflns_point_group_measured_fraction_full 0.985
_diffrn_reflns_point_group_measured_fraction_max 0.965
_diffrn_reflns_theta_full 67.679
_diffrn_reflns_theta_max 74.696
_diffrn_reflns_theta_min 5.839
_exptl_absorpt_coefficient_mu 1.056
_exptl_absorpt_correction_T_max 0.7538
_exptl_absorpt_correction_T_min 0.6466
_exptl_absorpt_correction_type multi-scan
_exptl_absorpt_process_details SADABS
_exptl_crystal_colour colourless
_exptl_crystal_density_diffrn 1.452
_exptl_crystal_description needle
_exptl_crystal_F_000 496
_exptl_crystal_size_max 0.320
_exptl_crystal_size_mid 0.110
_exptl_crystal_size_min 0.057
_refine_diff_density_max 0.192
_refine_diff_density_min -0.263
_refine_diff_density_rms 0.047
_refine_ls_abs_structure_details
;
 Flack x determined using 1690 quotients [(I+)-(I-)]/[(I+)+(I-)]
 (Parsons, Flack and Wagner, Acta Cryst. B69 (2013) 249-259).
;
_refine_ls_abs_structure_Flack 0.05(9)
_refine_ls_extinction_method none
_refine_ls_goodness_of_fit_ref 1.051
_refine_ls_hydrogen_treatment mixed
_refine_ls_matrix_type full
_refine_ls_number_parameters 305
_refine_ls_number_reflns 4220
_refine_ls_number_restraints 1
_refine_ls_restrained_S_all 1.051
_refine_ls_R_factor_all 0.0410
_refine_ls_R_factor_gt 0.0371
_refine_ls_shift/su_max 0.000
_refine_ls_shift/su_mean 0.000
_refine_ls_structure_factor_coef Fsqd
_refine_ls_weighting_details 'w=1/[\s^2^(Fo^2^)+(0.0288P)^2^+0.5211P] where P=(Fo^2^+2Fc^2^)/3'
_refine_ls_weighting_scheme calc
_refine_ls_wR_factor_gt 0.0806
_refine_ls_wR_factor_ref 0.0824
_reflns_Friedel_coverage 0.908
_reflns_Friedel_fraction_full 0.976
_reflns_Friedel_fraction_max 0.939
_reflns_number_gt 3943
_reflns_number_total 4220
_reflns_threshold_expression 'I > 2\s(I)'
_cod_data_source_file d4gc00399c2.cif
_cod_data_source_block cu_hv026_0m_a
_cod_depositor_comments 'Adding full bibliography for 7248312.cif.'
_cod_original_sg_symbol_H-M 'P 21'
_cod_database_code 7248312
_shelx_shelxl_version_number 2018/3
_shelx_space_group_comment
;
The symmetry employed for this shelxl refinement is uniquely defined
by the following loop, which should always be used as a source of
symmetry information in preference to the above space-group names.
They are only intended as comments.
;

loop_
_space_group_symop_operation_xyz
'x, y, z'
'-x, y+1/2, -z'

loop_
_atom_site_label
_atom_site_type_symbol
_atom_site_fract_x
_atom_site_fract_y
_atom_site_fract_z
_atom_site_U_iso_or_equiv
_atom_site_adp_type
_atom_site_occupancy
_atom_site_site_symmetry_order
_atom_site_calc_flag
_atom_site_refinement_flags_posn
_atom_site_refinement_flags_adp
_atom_site_refinement_flags_occupancy
_atom_site_disorder_assembly
_atom_site_disorder_group
O1 O 0.0882(4) 0.60690(8) 0.0990(3) 0.0148(4) Uani 1 1 d . . . . .
N1 N 0.4958(7) 0.74911(11) -0.0302(4) 0.0340(8) Uani 1 1 d . . . . .
C1 C 0.2606(6) 0.64062(11) 0.2275(4) 0.0165(6) Uani 1 1 d . . . . .
H1A H 0.156033 0.658650 0.290965 0.020 Uiso 1 1 calc R U . . .
H1B H 0.333543 0.666288 0.165810 0.020 Uiso 1 1 calc R U . . .
O2 O 0.3810(4) 0.58071(8) 0.4643(3) 0.0177(5) Uani 1 1 d . . . . .
H21 H 0.508(6) 0.5711(13) 0.559(5) 0.027 Uiso 1 1 calc R U . . .
N2 N 1.0300(7) 0.25079(12) 0.5720(5) 0.0373(8) Uani 1 1 d . . . . .
C2 C 0.4873(6) 0.61275(11) 0.3602(4) 0.0147(6) Uani 1 1 d . . . . .
H2 H 0.610744 0.637902 0.438586 0.018 Uiso 1 1 calc R U . . .
O3 O 0.8398(4) 0.55228(8) 0.3862(3) 0.0171(5) Uani 1 1 d . . . . .
H23 H 0.984(8) 0.5612(11) 0.383(4) 0.026 Uiso 1 1 calc R U . . .
C3 C 0.6366(5) 0.58174(11) 0.2629(4) 0.0135(6) Uani 1 1 d . . . . .
H3 H 0.720051 0.605193 0.198224 0.016 Uiso 1 1 calc R U . . .
O4 O 0.5666(4) 0.51908(8) 0.0283(3) 0.0152(4) Uani 1 1 d . . . . .
H4A H 0.626(7) 0.4908(14) 0.081(3) 0.023 Uiso 1 1 calc R U . . .
C4 C 0.4428(6) 0.54695(11) 0.1307(4) 0.0132(6) Uani 1 1 d . . . . .
H4 H 0.363648 0.522804 0.195792 0.016 Uiso 1 1 calc R U . . .
C5 C 0.2211(5) 0.57847(11) 0.0032(4) 0.0125(6) Uani 1 1 d . . . . .
O5 O 0.3526(4) 0.61113(7) -0.0825(3) 0.0141(4) Uani 1 1 d . . . . .
O6 O -0.2283(4) 0.56893(8) -0.2110(3) 0.0169(5) Uani 1 1 d . . . . .
H6 H -0.316(6) 0.5666(13) -0.155(4) 0.025 Uiso 1 1 calc R U . . .
C6 C 0.0162(6) 0.54414(11) -0.1260(4) 0.0152(6) Uani 1 1 d . . . . .
H6A H 0.090272 0.531709 -0.216794 0.018 Uiso 1 1 calc R U . . .
H6B H -0.016964 0.514333 -0.061125 0.018 Uiso 1 1 calc R U . . .
C7 C 0.1883(6) 0.63999(12) -0.2284(4) 0.0171(6) Uani 1 1 d . . . . .
H7A H 0.045859 0.657305 -0.196301 0.020 Uiso 1 1 calc R U . . .
H7B H 0.106384 0.617741 -0.331193 0.020 Uiso 1 1 calc R U . . .
O7 O 0.2892(4) 0.37189(7) 0.4740(2) 0.0148(4) Uani 1 1 d . . . . .
C8 C 0.3699(6) 0.67837(11) -0.2709(4) 0.0193(7) Uani 1 1 d . . . . .
H8A H 0.530779 0.661030 -0.277688 0.023 Uiso 1 1 calc R U . . .
H8B H 0.278501 0.693893 -0.387313 0.023 Uiso 1 1 calc R U . . .
O8 O 0.2104(4) 0.40168(8) 0.1112(3) 0.0173(4) Uani 1 1 d . . . . .
H8 H 0.228(5) 0.4086(13) 0.013(5) 0.026 Uiso 1 1 calc R U . . .
C9 C 0.4464(6) 0.71816(12) -0.1358(4) 0.0221(7) Uani 1 1 d . . . . .
O9 O 0.7490(4) 0.42966(8) 0.1852(3) 0.0168(4) Uani 1 1 d . . . . .
H9 H 0.884(8) 0.4212(11) 0.185(4) 0.025 Uiso 1 1 calc R U . . .
C10 C 0.3309(6) 0.33923(11) 0.3413(4) 0.0159(6) Uani 1 1 d . . . . .
H10A H 0.163784 0.321278 0.278743 0.019 Uiso 1 1 calc R U . . .
H10B H 0.466129 0.313460 0.398978 0.019 Uiso 1 1 calc R U . . .
O10 O 0.8353(4) 0.46023(8) 0.5454(3) 0.0166(4) Uani 1 1 d . . . . .
H10 H 0.835(4) 0.4883(15) 0.500(4) 0.025 Uiso 1 1 calc R U . . .
C11 C 0.4212(6) 0.36870(11) 0.2087(4) 0.0153(6) Uani 1 1 d . . . . .
H11 H 0.463551 0.344497 0.125573 0.018 Uiso 1 1 calc R U . . .
O11 O 0.7341(4) 0.36710(8) 0.6521(3) 0.0152(4) Uani 1 1 d . . . . .
C12 C 0.6690(6) 0.39903(11) 0.3066(4) 0.0131(6) Uani 1 1 d . . . . .
H12 H 0.815488 0.375075 0.367324 0.016 Uiso 1 1 calc R U . . .
O12 O 0.2775(4) 0.40725(8) 0.7861(3) 0.0178(4) Uani 1 1 d . . . . .
H12A H 0.120(8) 0.4073(13) 0.719(4) 0.027 Uiso 1 1 calc R U . . .
C13 C 0.6097(6) 0.43245(11) 0.4437(4) 0.0135(6) Uani 1 1 d . . . . .
H13 H 0.465611 0.456785 0.382297 0.016 Uiso 1 1 calc R U . . .
C14 C 0.5166(5) 0.39978(11) 0.5703(4) 0.0137(6) Uani 1 1 d . . . . .
C15 C 0.4405(6) 0.43276(12) 0.7034(4) 0.0168(6) Uani 1 1 d . . . . .
H15A H 0.604167 0.444289 0.795382 0.020 Uiso 1 1 calc R U . . .
H15B H 0.345809 0.463195 0.642143 0.020 Uiso 1 1 calc R U . . .
C16 C 0.6975(6) 0.33153(12) 0.7769(4) 0.0191(7) Uani 1 1 d . . . . .
H16A H 0.538319 0.310475 0.722177 0.023 Uiso 1 1 calc R U . . .
H16B H 0.675815 0.349376 0.880049 0.023 Uiso 1 1 calc R U . . .
C17 C 0.9457(6) 0.29875(12) 0.8329(4) 0.0203(7) Uani 1 1 d . . . . .
H17A H 1.100894 0.320529 0.890311 0.024 Uiso 1 1 calc R U . . .
H17B H 0.930618 0.273757 0.921256 0.024 Uiso 1 1 calc R U . . .
C18 C 0.9917(7) 0.27165(12) 0.6860(5) 0.0237(7) Uani 1 1 d . . . . .

loop_
_atom_site_aniso_label
_atom_site_aniso_U_11
_atom_site_aniso_U_22
_atom_site_aniso_U_33
_atom_site_aniso_U_23
_atom_site_aniso_U_13
_atom_site_aniso_U_12
O1 0.0112(9) 0.0187(10) 0.0155(10) -0.0038(9) 0.0057(8) -0.0006(8)
N1 0.0400(18) 0.0267(16) 0.0390(19) -0.0072(14) 0.0178(15) -0.0129(14)
C1 0.0155(15) 0.0172(14) 0.0174(14) -0.0039(12) 0.0062(12) 0.0005(12)
O2 0.0118(10) 0.0296(12) 0.0129(10) 0.0028(9) 0.0057(8) -0.0022(9)
N2 0.0360(18) 0.0366(18) 0.0397(18) -0.0136(16) 0.0131(15) -0.0079(15)
C2 0.0124(14) 0.0171(14) 0.0155(14) -0.0025(12) 0.0058(11) -0.0030(11)
O3 0.0112(10) 0.0208(11) 0.0189(10) 0.0048(9) 0.0044(8) -0.0010(8)
C3 0.0106(13) 0.0168(14) 0.0143(13) 0.0020(11) 0.0057(11) -0.0002(11)
O4 0.0160(10) 0.0151(10) 0.0172(10) 0.0004(8) 0.0091(8) 0.0036(8)
C4 0.0118(13) 0.0147(14) 0.0156(14) -0.0006(11) 0.0081(11) -0.0005(11)
C5 0.0103(13) 0.0155(13) 0.0154(14) -0.0009(11) 0.0092(11) -0.0002(11)
O5 0.0123(10) 0.0163(10) 0.0135(9) 0.0032(8) 0.0041(8) 0.0000(8)
O6 0.0098(10) 0.0272(12) 0.0149(10) -0.0009(9) 0.0057(8) -0.0002(9)
C6 0.0110(14) 0.0177(14) 0.0177(14) 0.0002(11) 0.0060(11) -0.0003(11)
C7 0.0167(15) 0.0180(15) 0.0151(14) 0.0027(11) 0.0032(12) 0.0019(12)
O7 0.0110(10) 0.0193(10) 0.0146(9) -0.0037(8) 0.0049(8) -0.0015(8)
C8 0.0242(16) 0.0172(15) 0.0170(15) 0.0031(12) 0.0073(12) 0.0011(13)
O8 0.0130(10) 0.0272(12) 0.0116(10) 0.0025(8) 0.0039(8) 0.0045(8)
C9 0.0216(16) 0.0210(16) 0.0254(16) 0.0041(14) 0.0098(13) -0.0027(13)
O9 0.0139(10) 0.0212(10) 0.0196(10) 0.0054(9) 0.0113(9) 0.0042(8)
C10 0.0172(15) 0.0160(14) 0.0155(14) -0.0031(11) 0.0069(12) -0.0028(11)
O10 0.0148(10) 0.0163(10) 0.0174(10) 0.0004(8) 0.0036(8) -0.0042(8)
C11 0.0138(14) 0.0171(14) 0.0147(13) -0.0003(11) 0.0041(11) 0.0024(11)
O11 0.0120(10) 0.0170(10) 0.0169(10) 0.0042(8) 0.0053(8) 0.0009(8)
C12 0.0128(14) 0.0150(14) 0.0129(13) 0.0029(11) 0.0060(11) 0.0013(11)
O12 0.0105(10) 0.0290(12) 0.0150(10) -0.0003(9) 0.0057(8) -0.0012(9)
C13 0.0092(13) 0.0173(13) 0.0143(13) 0.0003(11) 0.0041(11) 0.0000(10)
C14 0.0090(13) 0.0178(14) 0.0132(13) 0.0002(11) 0.0020(11) 0.0000(11)
C15 0.0140(14) 0.0224(15) 0.0164(14) 0.0000(12) 0.0081(12) -0.0018(12)
C16 0.0192(16) 0.0205(15) 0.0183(15) 0.0071(12) 0.0070(13) 0.0013(12)
C17 0.0206(16) 0.0177(15) 0.0209(16) 0.0027(12) 0.0045(13) 0.0016(12)
C18 0.0224(17) 0.0188(16) 0.0279(17) -0.0016(14) 0.0056(14) -0.0050(13)

loop_
_atom_type_symbol
_atom_type_description
_atom_type_scat_dispersion_real
_atom_type_scat_dispersion_imag
_atom_type_scat_source
C C 0.0181 0.0091 'International Tables Vol C Tables 4.2.6.8 and 6.1.1.4'
H H 0.0000 0.0000 'International Tables Vol C Tables 4.2.6.8 and 6.1.1.4'
N N 0.0311 0.0180 'International Tables Vol C Tables 4.2.6.8 and 6.1.1.4'
O O 0.0492 0.0322 'International Tables Vol C Tables 4.2.6.8 and 6.1.1.4'

loop_
_geom_angle_atom_site_label_1
_geom_angle_atom_site_label_2
_geom_angle_atom_site_label_3
_geom_angle
_geom_angle_site_symmetry_1
_geom_angle_site_symmetry_3
_geom_angle_publ_flag
C5 O1 C1 113.5(2) . . ?
O1 C1 C2 112.3(2) . . ?
O1 C1 H1A 109.1 . . ?
C2 C1 H1A 109.1 . . ?
O1 C1 H1B 109.1 . . ?
C2 C1 H1B 109.1 . . ?
H1A C1 H1B 107.9 . . ?
C2 O2 H21 109.5 . . ?
O2 C2 C1 108.6(2) . . ?
O2 C2 C3 110.8(2) . . ?
C1 C2 C3 109.5(2) . . ?
O2 C2 H2 109.3 . . ?
C1 C2 H2 109.3 . . ?
C3 C2 H2 109.3 . . ?
C3 O3 H23 109.5 . . ?
O3 C3 C2 110.1(2) . . ?
O3 C3 C4 110.0(2) . . ?
C2 C3 C4 109.3(2) . . ?
O3 C3 H3 109.2 . . ?
C2 C3 H3 109.2 . . ?
C4 C3 H3 109.2 . . ?
C4 O4 H4A 109.5 . . ?
O4 C4 C3 112.1(2) . . ?
O4 C4 C5 107.5(2) . . ?
C3 C4 C5 109.8(2) . . ?
O4 C4 H4 109.1 . . ?
C3 C4 H4 109.1 . . ?
C5 C4 H4 109.1 . . ?
O1 C5 O5 110.7(2) . . ?
O1 C5 C4 109.9(2) . . ?
O5 C5 C4 104.8(2) . . ?
O1 C5 C6 107.8(2) . . ?
O5 C5 C6 112.8(2) . . ?
C4 C5 C6 110.9(2) . . ?
C5 O5 C7 116.7(2) . . ?
C6 O6 H6 109.5 . . ?
O6 C6 C5 113.2(2) . . ?
O6 C6 H6A 108.9 . . ?
C5 C6 H6A 108.9 . . ?
O6 C6 H6B 108.9 . . ?
C5 C6 H6B 108.9 . . ?
H6A C6 H6B 107.8 . . ?
O5 C7 C8 105.8(2) . . ?
O5 C7 H7A 110.6 . . ?
C8 C7 H7A 110.6 . . ?
O5 C7 H7B 110.6 . . ?
C8 C7 H7B 110.6 . . ?
H7A C7 H7B 108.7 . . ?
C14 O7 C10 113.8(2) . . ?
C9 C8 C7 110.9(3) . . ?
C9 C8 H8A 109.5 . . ?
C7 C8 H8A 109.5 . . ?
C9 C8 H8B 109.5 . . ?
C7 C8 H8B 109.5 . . ?
H8A C8 H8B 108.0 . . ?
C11 O8 H8 109.5 . . ?
N1 C9 C8 177.2(4) . . ?
C12 O9 H9 109.5 . . ?
O7 C10 C11 111.8(2) . . ?
O7 C10 H10A 109.3 . . ?
C11 C10 H10A 109.3 . . ?
O7 C10 H10B 109.3 . . ?
C11 C10 H10B 109.3 . . ?
H10A C10 H10B 107.9 . . ?
C13 O10 H10 109.5 . . ?
O8 C11 C10 108.7(2) . . ?
O8 C11 C12 110.9(2) . . ?
C10 C11 C12 109.2(2) . . ?
O8 C11 H11 109.4 . . ?
C10 C11 H11 109.4 . . ?
C12 C11 H11 109.4 . . ?
C14 O11 C16 116.3(2) . . ?
O9 C12 C13 110.0(2) . . ?
O9 C12 C11 110.3(2) . . ?
C13 C12 C11 109.1(2) . . ?
O9 C12 H12 109.2 . . ?
C13 C12 H12 109.2 . . ?
C11 C12 H12 109.2 . . ?
C15 O12 H12A 109.5 . . ?
O10 C13 C12 112.2(2) . . ?
O10 C13 C14 107.9(2) . . ?
C12 C13 C14 109.9(2) . . ?
O10 C13 H13 108.9 . . ?
C12 C13 H13 108.9 . . ?
C14 C13 H13 108.9 . . ?
O7 C14 O11 111.3(2) . . ?
O7 C14 C15 107.5(2) . . ?
O11 C14 C15 112.6(2) . . ?
O7 C14 C13 109.7(2) . . ?
O11 C14 C13 104.7(2) . . ?
C15 C14 C13 111.0(2) . . ?
O12 C15 C14 113.4(2) . . ?
O12 C15 H15A 108.9 . . ?
C14 C15 H15A 108.9 . . ?
O12 C15 H15B 108.9 . . ?
C14 C15 H15B 108.9 . . ?
H15A C15 H15B 107.7 . . ?
O11 C16 C17 106.0(2) . . ?
O11 C16 H16A 110.5 . . ?
C17 C16 H16A 110.5 . . ?
O11 C16 H16B 110.5 . . ?
C17 C16 H16B 110.5 . . ?
H16A C16 H16B 108.7 . . ?
C18 C17 C16 113.4(3) . . ?
C18 C17 H17A 108.9 . . ?
C16 C17 H17A 108.9 . . ?
C18 C17 H17B 108.9 . . ?
C16 C17 H17B 108.9 . . ?
H17A C17 H17B 107.7 . . ?
N2 C18 C17 179.3(4) . . ?

loop_
_geom_bond_atom_site_label_1
_geom_bond_atom_site_label_2
_geom_bond_distance
_geom_bond_site_symmetry_2
_geom_bond_publ_flag
O1 C5 1.417(3) . ?
O1 C1 1.443(3) . ?
N1 C9 1.144(4) . ?
C1 C2 1.516(4) . ?
C1 H1A 0.9900 . ?
C1 H1B 0.9900 . ?
O2 C2 1.428(4) . ?
O2 H21 0.87(4) . ?
N2 C18 1.140(5) . ?
C2 C3 1.522(4) . ?
C2 H2 1.0000 . ?
O3 C3 1.435(3) . ?
O3 H23 0.81(4) . ?
C3 C4 1.524(4) . ?
C3 H3 1.0000 . ?
O4 C4 1.415(3) . ?
O4 H4A 0.86(4) . ?
C4 C5 1.533(4) . ?
C4 H4 1.0000 . ?
C5 O5 1.422(3) . ?
C5 C6 1.534(4) . ?
O5 C7 1.431(3) . ?
O6 C6 1.420(4) . ?
O6 H6 0.74(4) . ?
C6 H6A 0.9900 . ?
C6 H6B 0.9900 . ?
C7 C8 1.515(4) . ?
C7 H7A 0.9900 . ?
C7 H7B 0.9900 . ?
O7 C14 1.414(3) . ?
O7 C10 1.441(4) . ?
C8 C9 1.467(4) . ?
C8 H8A 0.9900 . ?
C8 H8B 0.9900 . ?
O8 C11 1.436(3) . ?
O8 H8 0.84(4) . ?
O9 C12 1.433(3) . ?
O9 H9 0.75(4) . ?
C10 C11 1.516(4) . ?
C10 H10A 0.9900 . ?
C10 H10B 0.9900 . ?
O10 C13 1.419(3) . ?
O10 H10 0.82(4) . ?
C11 C12 1.527(4) . ?
C11 H11 1.0000 . ?
O11 C14 1.423(3) . ?
O11 C16 1.431(3) . ?
C12 C13 1.520(4) . ?
C12 H12 1.0000 . ?
O12 C15 1.422(4) . ?
O12 H12A 0.84(4) . ?
C13 C14 1.531(4) . ?
C13 H13 1.0000 . ?
C14 C15 1.530(4) . ?
C15 H15A 0.9900 . ?
C15 H15B 0.9900 . ?
C16 C17 1.523(4) . ?
C16 H16A 0.9900 . ?
C16 H16B 0.9900 . ?
C17 C18 1.464(5) . ?
C17 H17A 0.9900 . ?
C17 H17B 0.9900 . ?
